data_2008502
loop_
_publ_author_name
'Howell, James A. S.'
'Humphries, Kristina'
'McArdle, Patrick'
'Cunningham, Desmond'
'Walsh, Martin'
'Daly, Pearl'

_publ_section_title
;
 (<i>S</i>,<i>S</i>)-Ferrocenyl[methyl(1-phenylethyl)amino]acetonitrile
;
_journal_issue 5
_journal_name_full 'Acta Crystallographica Section C'
_journal_page_first IUC9900050
_journal_paper_doi 10.1107/S0108270199099497
_journal_volume 55
_journal_year 1999
_chemical_formula_iupac '[Fe (C5 H5) (C16 H17 N2)]'
_chemical_formula_moiety 'C21 H22 Fe N2'
_chemical_formula_sum 'C21 H22 Fe N2'
_chemical_formula_weight 358.26
_chemical_name_systematic ' (S,S)-Ferrocenyl[methyl(1-phenyl-ethyl)amino]acetonitrile'
_space_group_IT_number 19
_symmetry_cell_setting orthorhombic
_symmetry_space_group_name_Hall 'P 2ac 2ab'
_symmetry_space_group_name_H-M 'P 21 21 21'
_audit_creation_method SHELXL-97
_cell_angle_alpha 90.00
_cell_angle_beta 90.00
_cell_angle_gamma 90.00
_cell_formula_units_Z 4
_cell_length_a 6.001(3)
_cell_length_b 12.107(4)
_cell_length_c 22.995(5)
_cell_measurement_reflns_used 25
_cell_measurement_temperature 293(2)
_cell_measurement_theta_max 18
_cell_measurement_theta_min 12
_cell_volume 1670.7(11)
_computing_molecular_graphics 'ORTEX (McArdle, 1995)'
_computing_publication_material 'SHELXL97/2 (Sheldrick, 1997)'
_computing_structure_refinement 'SHELXL97/2 (Sheldrick, 1997)'
_computing_structure_solution 'SHELXS97 (Sheldrick, 1990)'
_diffrn_ambient_temperature 293(2)
_diffrn_measured_fraction_theta_full 0.961
_diffrn_measured_fraction_theta_max 0.961
_diffrn_measurement_device_type 'MarResearch 180mm image plate four-circle diffractometer'
_diffrn_measurement_method 'scintillation counter'
_diffrn_radiation_monochromator graphite
_diffrn_radiation_source 'fine-focus sealed tube'
_diffrn_radiation_type synchrotron
_diffrn_radiation_wavelength 0.5000
_diffrn_reflns_av_R_equivalents 0.047
_diffrn_reflns_av_sigmaI/netI 0.048
_diffrn_reflns_limit_h_max 9
_diffrn_reflns_limit_h_min -10
_diffrn_reflns_limit_k_max 21
_diffrn_reflns_limit_k_min -21
_diffrn_reflns_limit_l_max 40
_diffrn_reflns_limit_l_min -37
_diffrn_reflns_number 25351
_diffrn_reflns_theta_full 26.51
_diffrn_reflns_theta_max 26.51
_diffrn_reflns_theta_min 1.25
_diffrn_standards_decay_% 0
_diffrn_standards_interval_count 80
_diffrn_standards_interval_time 150
_diffrn_standards_number 1
_exptl_absorpt_coefficient_mu 0.477
_exptl_absorpt_correction_type none
_exptl_crystal_colour brown
_exptl_crystal_density_diffrn 1.424
_exptl_crystal_density_method 'not measured'
_exptl_crystal_description block
_exptl_crystal_F_000 752
_exptl_crystal_size_max 0.30
_exptl_crystal_size_mid 0.04
_exptl_crystal_size_min 0.02
_refine_diff_density_max 0.433
_refine_diff_density_min -0.663
_refine_ls_abs_structure_details 'Flack (1983)'
_refine_ls_abs_structure_Flack 0.082(10)
_refine_ls_extinction_method none
_refine_ls_goodness_of_fit_ref 1.004
_refine_ls_hydrogen_treatment mixed
_refine_ls_matrix_type full
_refine_ls_number_parameters 219
_refine_ls_number_reflns 9504
_refine_ls_number_restraints 0
_refine_ls_restrained_S_all 1.004
_refine_ls_R_factor_all 0.032
_refine_ls_R_factor_gt 0.029
_refine_ls_shift/su_max 0.001
_refine_ls_shift/su_mean 0.000
_refine_ls_structure_factor_coef Fsqd
_refine_ls_weighting_details 'calc w = 1/[\s^2^(Fo^2^)+(0.0400P)^2^+0.0690P] where P = (Fo^2^+2Fc^2^)/3'
_refine_ls_weighting_scheme calc
_refine_ls_wR_factor_ref 0.074
_reflns_number_gt 8936
_reflns_number_total 9504
_reflns_threshold_expression I>2\s(I)
_cod_data_source_file qb0089.cif
_cod_data_source_block I
_cod_depositor_comments
;
The following automatic conversions were performed:
'_symmetry_cell_setting' value 'Orthorhombic' changed to 'orthorhombic'
according to '/home/saulius/struct/CIF-dictionaries/cif_core.dic'
dictionary named 'cif_core.dic' version 2.4.1 from 2010-06-29.

Automatic conversion script
Id: cif_fix_enum 1527 2010-12-29 10:47:43Z saulius 

The following automatic conversions were performed:

'_symmetry_cell_setting' value 'Orthorhombic' changed to
'orthorhombic' according to
/home/saulius/struct/CIF-dictionaries/cif_core.dic dictionary named
'cif_core.dic' version 2.4.1 from 2010-06-29.

Automatic conversion script
Id: cif_fix_values 1715 2011-07-08 13:25:40Z adriana 
;
_cod_original_formula_sum 'C21 H22 Fe1 N2'
_cod_database_code 2008502

loop_
_symmetry_equiv_pos_as_xyz
'x, y ,z'
'-x+1/2, -y, z+1/2'
'-x, y+1/2, -z+1/2'
'x+1/2, -y+1/2, -z'

loop_
_atom_site_label
_atom_site_fract_x
_atom_site_fract_y
_atom_site_fract_z
_atom_site_U_iso_or_equiv
_atom_site_adp_type
_atom_site_calc_flag
_atom_site_refinement_flags
_atom_site_occupancy
_atom_site_disorder_assembly
_atom_site_disorder_group
_atom_site_type_symbol
Fe1 .34715(2) .242602(9) .177476(5) .00859(3) Uani d . 1 . . Fe
N2 .72066(12) -.00827(6) .07694(3) .00998(11) Uani d . 1 . . N
N1 .32873(17) .14579(9) -.00272(4) .02059(16) Uani d . 1 . . N
C1 .49387(13) .10842(6) .14134(4) .00928(11) Uani d . 1 . . C
C2 .26568(15) .08486(7) .15493(4) .01092(12) Uani d . 1 . . C
H2 .1560 .0637 .1286 .014 Uiso calc R 1 . . H
C3 .23701(16) .09965(7) .21585(4) .01242(13) Uani d . 1 . . C
H3 .1050 .0895 .2363 .016 Uiso calc R 1 . . H
C4 .44523(17) .13277(7) .24017(4) .01347(14) Uani d . 1 . . C
H4 .4723 .1484 .2791 .018 Uiso calc R 1 . . H
C5 .60464(15) .13769(7) .19423(4) .01209(13) Uani d . 1 . . C
H5 .7542 .1566 .1980 .016 Uiso calc R 1 . . H
C6 .60650(14) .09784(7) .08324(4) .01031(12) Uani d . 1 . . C
H6 .7221 .1549 .0820 .013 Uiso calc R 1 . . H
C7 .44556(16) .12410(7) .03544(4) .01368(14) Uani d . 1 . . C
C8 .83760(17) -.01688(8) .02148(4) .01532(14) Uani d . 1 . . C
H8A .7314 -.0158 -.0097 .020 Uiso calc R 1 . . H
H8B .9201 -.0848 .0203 .020 Uiso calc R 1 . . H
H8C .9383 .0443 .0174 .020 Uiso calc R 1 . . H
C9 .59366(14) -.10877(7) .09249(4) .01023(12) Uani d . 1 . . C
H9 .5040 -.0901 .1267 .013 Uiso calc R 1 . . H
C10 .43135(17) -.14787(8) .04573(5) .01708(16) Uani d . 1 . . C
H10A .3369 -.2045 .0614 .022 Uiso calc R 1 . . H
H10B .5134 -.1769 .0133 .022 Uiso calc R 1 . . H
H10C .3416 -.0868 .0330 .022 Uiso calc R 1 . . H
C11 .75880(15) -.19756(6) .11162(4) .01011(12) Uani d . 1 . . C
C12 .73716(19) -.30808(7) .09517(4) .01559(15) Uani d . 1 . . C
H12 .6176 -.3296 .0721 .020 Uiso calc R 1 . . H
C13 .8932(2) -.38663(8) .11307(5) .01949(18) Uani d . 1 . . C
H13 .8773 -.4598 .1015 .025 Uiso calc R 1 . . H
C14 1.0715(2) -.35657(8) .14792(5) .01918(18) Uani d . 1 . . C
H14 1.1765 -.4088 .1593 .025 Uiso calc R 1 . . H
C15 1.09132(16) -.24684(9) .16581(4) .01754(15) Uani d . 1 . . C
H15 1.2088 -.2260 .1898 .023 Uiso calc R 1 . . H
C16 .93625(16) -.16857(7) .14789(4) .01349(14) Uani d . 1 . . C
H16 .9509 -.0958 .1602 .018 Uiso calc R 1 . . H
C17 .32043(17) .39323(7) .21694(5) .01539(15) Uani d . 1 . . C
H17 .3491 .4085 .2559 .020 Uiso calc R 1 . . H
C18 .47767(18) .39847(7) .17072(5) .01783(17) Uani d . 1 . . C
H18 .6270 .4180 .1741 .023 Uiso calc R 1 . . H
C19 .3662(2) .36852(8) .11835(5) .02131(19) Uani d . 1 . . C
H19 .4300 .3649 .0815 .028 Uiso calc R 1 . . H
C20 .1392(2) .34506(8) .13237(5) .02006(18) Uani d . 1 . . C
H20 .0288 .3235 .1064 .026 Uiso calc R 1 . . H
C21 .11256(16) .36065(7) .19327(5) .01625(16) Uani d . 1 . . C
H21 -.0190 .3511 .2140 .021 Uiso calc R 1 . . H

loop_
_atom_site_aniso_label
_atom_site_aniso_U_11
_atom_site_aniso_U_22
_atom_site_aniso_U_33
_atom_site_aniso_U_12
_atom_site_aniso_U_13
_atom_site_aniso_U_23
Fe1 .01163(5) .00448(4) .00967(4) .00215(3) -.00234(4) .00056(3)
N2 .0096(3) .0086(2) .0118(3) .0019(2) .0024(2) .00173(19)
N1 .0189(4) .0261(4) .0167(4) .0039(3) -.0022(3) .0064(3)
C1 .0105(3) .0064(2) .0109(3) .0017(2) -.0014(2) .0001(2)
C2 .0117(3) .0078(3) .0133(3) .0002(2) -.0010(2) -.0010(2)
C3 .0163(3) .0091(3) .0119(3) .0005(2) .0006(3) .0014(2)
C4 .0197(4) .0104(3) .0103(3) .0034(3) -.0036(3) .0018(2)
C5 .0129(3) .0092(3) .0142(3) .0029(2) -.0049(2) .0006(2)
C6 .0105(3) .0083(3) .0122(3) .0013(2) -.0001(2) .0019(2)
C7 .0138(3) .0137(3) .0136(3) .0025(2) .0007(3) .0029(2)
C8 .0125(3) .0186(3) .0149(3) .0025(3) .0052(3) .0030(3)
C9 .0102(3) .0084(3) .0122(3) .0008(2) .0021(2) -.0004(2)
C10 .0148(4) .0145(3) .0220(4) -.0006(3) -.0049(3) -.0010(3)
C11 .0132(3) .0078(3) .0094(3) .0019(2) .0023(2) -.0002(2)
C12 .0226(4) .0092(3) .0150(4) .0029(3) -.0004(3) -.0016(3)
C13 .0293(5) .0091(3) .0201(4) .0058(3) .0015(3) .0010(3)
C14 .0228(4) .0142(4) .0206(4) .0076(3) .0022(3) .0068(3)
C15 .0176(3) .0164(4) .0186(4) .0034(3) -.0019(3) .0057(3)
C16 .0152(4) .0102(3) .0150(4) .0019(2) -.0010(3) .0015(2)
C17 .0211(4) .0075(3) .0176(4) .0014(3) -.0024(3) -.0023(2)
C18 .0191(4) .0081(3) .0263(5) .0003(2) .0019(3) .0036(3)
C19 .0361(6) .0114(3) .0165(4) .0076(4) .0031(4) .0058(3)
C20 .0268(5) .0117(3) .0218(4) .0068(3) -.0125(4) .0011(3)
C21 .0145(4) .0100(3) .0243(4) .0044(2) -.0013(3) .0000(3)

loop_
_atom_type_symbol
_atom_type_description
_atom_type_scat_dispersion_real
_atom_type_scat_dispersion_imag
_atom_type_scat_source
C C 0.0015 0.0009 'International Tables Vol C Tables 4.2.6.8 and 6.1.1.4'
H H 0.0000 0.0000 'International Tables Vol C Tables 4.2.6.8 and 6.1.1.4'
N N 0.0030 0.0019 'International Tables Vol C Tables 4.2.6.8 and 6.1.1.4'
Fe Fe 0.2886 0.5448 'International Tables Vol C Tables 4.2.6.8 and 6.1.1.4'

loop_
_geom_angle_atom_site_label_1
_geom_angle_atom_site_label_2
_geom_angle_atom_site_label_3
_geom_angle
C1 Fe1 C5 41.23(4)
C1 Fe1 C2 41.29(4)
C5 Fe1 C2 69.26(4)
C1 Fe1 C21 159.27(4)
C5 Fe1 C21 158.01(4)
C2 Fe1 C21 122.44(5)
C1 Fe1 C20 122.97(4)
C5 Fe1 C20 159.75(4)
C2 Fe1 C20 107.06(4)
C21 Fe1 C20 40.78(5)
C1 Fe1 C17 158.74(4)
C5 Fe1 C17 122.14(4)
C2 Fe1 C17 158.49(4)
C21 Fe1 C17 40.62(4)
C20 Fe1 C17 68.62(4)
C1 Fe1 C19 107.49(4)
C5 Fe1 C19 123.22(5)
C2 Fe1 C19 122.85(5)
C21 Fe1 C19 68.57(5)
C20 Fe1 C19 40.90(5)
C17 Fe1 C19 68.56(5)
C1 Fe1 C4 69.09(4)
C5 Fe1 C4 40.87(4)
C2 Fe1 C4 68.87(4)
C21 Fe1 C4 121.89(4)
C20 Fe1 C4 158.05(5)
C17 Fe1 C4 106.83(4)
C19 Fe1 C4 159.34(5)
C1 Fe1 C18 122.77(5)
C5 Fe1 C18 107.38(5)
C2 Fe1 C18 159.27(4)
C21 Fe1 C18 68.40(5)
C20 Fe1 C18 68.63(5)
C17 Fe1 C18 40.68(5)
C19 Fe1 C18 40.71(5)
C4 Fe1 C18 122.79(5)
C1 Fe1 C3 68.90(4)
C5 Fe1 C3 68.72(5)
C2 Fe1 C3 40.70(4)
C21 Fe1 C3 106.99(5)
C20 Fe1 C3 122.26(5)
C17 Fe1 C3 122.45(4)
C19 Fe1 C3 158.79(5)
C4 Fe1 C3 40.72(4)
C18 Fe1 C3 158.82(4)
C8 N2 C6 111.99(7)
C8 N2 C9 113.59(7)
C6 N2 C9 117.19(7)
C5 C1 C2 107.94(8)
C5 C1 C6 124.61(8)
C2 C1 C6 127.34(8)
C5 C1 Fe1 69.79(5)
C2 C1 Fe1 69.82(5)
C6 C1 Fe1 128.93(6)
C3 C2 C1 107.77(8)
C3 C2 Fe1 70.16(5)
C1 C2 Fe1 68.89(5)
C2 C3 C4 108.39(8)
C2 C3 Fe1 69.13(5)
C4 C3 Fe1 69.47(5)
C5 C4 C3 107.99(8)
C5 C4 Fe1 69.16(5)
C3 C4 Fe1 69.80(5)
C4 C5 C1 107.91(8)
C4 C5 Fe1 69.97(5)
C1 C5 Fe1 68.97(5)
N2 C6 C7 114.56(8)
N2 C6 C1 111.93(7)
C7 C6 C1 110.15(8)
N1 C7 C6 177.24(10)
N2 C9 C10 114.43(8)
N2 C9 C11 108.32(7)
C10 C9 C11 113.51(7)
C12 C11 C16 118.24(8)
C12 C11 C9 122.42(8)
C16 C11 C9 119.32(7)
C11 C12 C13 120.68(10)
C14 C13 C12 120.62(9)
C13 C14 C15 119.11(9)
C16 C15 C14 120.27(10)
C15 C16 C11 121.04(9)
C21 C17 C18 108.03(10)
C21 C17 Fe1 69.52(5)
C18 C17 Fe1 69.88(5)
C17 C18 C19 107.99(10)
C17 C18 Fe1 69.43(5)
C19 C18 Fe1 69.53(6)
C18 C19 C20 107.90(10)
C18 C19 Fe1 69.76(6)
C20 C19 Fe1 69.42(6)
C21 C20 C19 107.65(9)
C21 C20 Fe1 69.47(5)
C19 C20 Fe1 69.68(6)
C17 C21 C20 108.43(10)
C17 C21 Fe1 69.86(6)
C20 C21 Fe1 69.75(5)

loop_
_geom_bond_atom_site_label_1
_geom_bond_atom_site_label_2
_geom_bond_site_symmetry_2
_geom_bond_distance
_geom_bond_publ_flag
Fe1 C1 . 2.0260(9) ?
Fe1 C5 . 2.0369(10) ?
Fe1 C2 . 2.0384(10) ?
Fe1 C21 . 2.0387(11) ?
Fe1 C20 . 2.0424(10) ?
Fe1 C17 . 2.0432(10) ?
Fe1 C19 . 2.0460(10) ?
Fe1 C4 . 2.0477(9) ?
Fe1 C18 . 2.0491(11) ?
Fe1 C3 . 2.0521(10) ?
N2 C8 . 1.4593(12) ?
N2 C6 . 1.4631(12) ?
N2 C9 . 1.4796(11) ?
N1 C7 . 1.1534(13) ?
C1 C5 . 1.4306(13) ?
C1 C2 . 1.4332(14) ?
C1 C6 . 1.5028(13) ?
C2 C3 . 1.4227(14) ?
C3 C4 . 1.4265(15) ?
C4 C5 . 1.4263(14) ?
C6 C7 . 1.4974(13) ?
C9 C10 . 1.5260(14) ?
C9 C11 . 1.5268(12) ?
C11 C12 . 1.3965(13) ?
C11 C16 . 1.3974(14) ?
C12 C13 . 1.3968(15) ?
C13 C14 . 1.3851(18) ?
C14 C15 . 1.3958(16) ?
C15 C16 . 1.3906(13) ?
C17 C21 . 1.4170(15) ?
C17 C18 . 1.4226(16) ?
C18 C19 . 1.4245(17) ?
C19 C20 . 1.4285(19) ?
C20 C21 . 1.4221(17) ?
